data_2219675
loop_
_publ_author_name
'Esterhuysen, Catharine'
'Neveling, Arno'
'Luruli, Nyambeni'
'Kruger, Gert J.'
'Cronje, Stephanie'

_publ_section_title
Pentacarbonyl-2\k<i>^5^C-</i>chlorido-1\k<i>Cl-</i>bis[1(\h^5^)-cyclopentadienyl][\m~2~-oxido(methyl)methylene-1:2\k^2^<i>O</i>:<i>C</i>]tungsten(0)zirconium(IV)
_journal_coeditor_code OM2260
_journal_issue 10
_journal_name_full 'Acta Crystallographica Section E'
_journal_page_first m1252
_journal_paper_doi 10.1107/S1600536808028006
_journal_volume 64
_journal_year 2008
_chemical_formula_iupac '[Zr W (C5 H5)2 (C2 H3 O) Cl (C O)5]'
_chemical_formula_moiety 'C17 H13 Cl O6 W Zr'
_chemical_formula_sum 'C17 H13 Cl O6 W Zr'
_chemical_formula_weight 623.79
_chemical_name_systematic
;
Pentacarbonyl-2\k<i>^5^C-</i>chlorido-1\k<i>Cl-</i>bis[1(\h^5^)-\
cyclopentadienyl][\m~2~-oxido(methyl)methylene-1:2\k^2^<i>O</i>:<i>C</i>]\
tungsten(IV)zirconium(0)
;
_space_group_IT_number 62
_symmetry_cell_setting orthorhombic
_symmetry_space_group_name_Hall '-P 2ac 2n'
_symmetry_space_group_name_H-M 'P n m a'
_atom_sites_solution_hydrogens geom
_atom_sites_solution_primary direct
_atom_sites_solution_secondary difmap
_audit_creation_method SHELXL97
_cell_angle_alpha 90.00
_cell_angle_beta 90.00
_cell_angle_gamma 90.00
_cell_formula_units_Z 4
_cell_length_a 22.3794(8)
_cell_length_b 12.3852(7)
_cell_length_c 7.2404(3)
_cell_measurement_reflns_used 25
_cell_measurement_temperature 273(2)
_cell_measurement_theta_max 17
_cell_measurement_theta_min 2
_cell_volume 2006.85(16)
_computing_cell_refinement 'PWPC (Gomm, 1998)'
_computing_data_collection 'PWPC (Gomm, 1998)'
_computing_data_reduction 'XTAL3.4 (Hall <i>et al.</i>,  1995)'
_computing_molecular_graphics 'X-SEED (Barbour, 2001; Atwood & Barbour, 2003)'
_computing_publication_material 'publCIF (Westrip, 2008)'
_computing_structure_refinement 'SHELXL97 (Sheldrick, 2008)'
_computing_structure_solution 'SHELXS97 (Sheldrick, 2008)'
_diffrn_ambient_temperature 273(2)
_diffrn_measured_fraction_theta_full 0.997
_diffrn_measured_fraction_theta_max 0.997
_diffrn_measurement_device_type 'Philips PW1100 diffractometer'
_diffrn_measurement_method '\w/2\q scans'
_diffrn_radiation_monochromator graphite
_diffrn_radiation_source 'fine-focus sealed tube'
_diffrn_radiation_type MoK\a
_diffrn_radiation_wavelength 0.71073
_diffrn_reflns_av_R_equivalents 0.0418
_diffrn_reflns_av_sigmaI/netI 0.0250
_diffrn_reflns_limit_h_max 26
_diffrn_reflns_limit_h_min 0
_diffrn_reflns_limit_k_max 14
_diffrn_reflns_limit_k_min 0
_diffrn_reflns_limit_l_max 0
_diffrn_reflns_limit_l_min -8
_diffrn_reflns_number 2070
_diffrn_reflns_theta_full 24.97
_diffrn_reflns_theta_max 24.97
_diffrn_reflns_theta_min 2.45
_diffrn_standards_decay_% 0
_diffrn_standards_interval_count 50
_diffrn_standards_number 3
_exptl_absorpt_coefficient_mu 6.407
_exptl_absorpt_correction_T_max 0.2580
_exptl_absorpt_correction_T_min 0.2193
_exptl_absorpt_correction_type psi-scan
_exptl_absorpt_process_details '(North <i>et al.</i>,  1968)'
_exptl_crystal_colour red
_exptl_crystal_density_diffrn 2.065
_exptl_crystal_density_method 'not measured'
_exptl_crystal_description prism
_exptl_crystal_F_000 1176
_exptl_crystal_size_max 0.34
_exptl_crystal_size_mid 0.31
_exptl_crystal_size_min 0.29
_refine_diff_density_max 1.145
_refine_diff_density_min -1.139
_refine_ls_extinction_method none
_refine_ls_goodness_of_fit_ref 1.078
_refine_ls_hydrogen_treatment constr
_refine_ls_matrix_type full
_refine_ls_number_parameters 131
_refine_ls_number_reflns 1851
_refine_ls_number_restraints 0
_refine_ls_restrained_S_all 1.078
_refine_ls_R_factor_all 0.0413
_refine_ls_R_factor_gt 0.0315
_refine_ls_shift/su_max 0.001
_refine_ls_shift/su_mean 0.000
_refine_ls_structure_factor_coef Fsqd
_refine_ls_weighting_details 'calc w = 1/[\s^2^(Fo^2^)+(0.0530P)^2^+1.7971P] where P=(Fo^2^+2Fc^2^)/3'
_refine_ls_weighting_scheme calc
_refine_ls_wR_factor_gt 0.0859
_refine_ls_wR_factor_ref 0.0922
_reflns_number_gt 1521
_reflns_number_total 1851
_reflns_threshold_expression I>2\s(I)
_cod_data_source_file om2260.cif
_cod_data_source_block I
_cod_database_code 2219675
_cod_database_fobs_code 2219675

loop_
_symmetry_equiv_pos_as_xyz
'x, y, z'
'-x+1/2, -y, z+1/2'
'x+1/2, -y+1/2, -z+1/2'
'-x, y+1/2, -z'
'-x, -y, -z'
'x-1/2, y, -z-1/2'
'-x-1/2, y-1/2, z-1/2'
'x, -y-1/2, z'

loop_
_atom_site_type_symbol
_atom_site_label
_atom_site_fract_x
_atom_site_fract_y
_atom_site_fract_z
_atom_site_U_iso_or_equiv
_atom_site_adp_type
_atom_site_calc_flag
_atom_site_refinement_flags
_atom_site_occupancy
W W1 0.812162(16) 0.2500 0.32704(5) 0.04133(16) Uani d S 1
Cl Cl1 0.60410(18) 0.2500 0.5194(4) 0.0896(10) Uani d S 1
O O1 0.8874(3) 0.0780(5) 0.1035(9) 0.092(2) Uani d . 1
C C1 0.8601(3) 0.1384(6) 0.1848(10) 0.0573(18) Uani d . 1
Zr Zr1 0.59893(4) 0.2500 0.18263(11) 0.0388(2) Uani d S 1
O O2 0.9032(3) 0.2500 0.6604(11) 0.078(2) Uani d S 1
C C2 0.8712(4) 0.2500 0.5381(14) 0.053(2) Uani d S 1
O O3 0.7386(3) 0.0625(5) 0.5187(10) 0.094(2) Uani d . 1
C C3 0.7643(3) 0.1307(6) 0.4506(10) 0.0529(17) Uani d . 1
O O4 0.6885(3) 0.2500 0.1422(10) 0.0535(17) Uani d S 1
C C4 0.7442(4) 0.2500 0.1090(13) 0.045(2) Uani d S 1
C C5 0.7572(6) 0.2500 -0.0914(16) 0.089(5) Uani d S 1
H H5A 0.8006 0.2500 -0.1105 0.134 Uiso calc SR 1
H H5B 0.7399 0.3146 -0.1482 0.134 Uiso calc PR 0.50
H H5C 0.7399 0.1854 -0.1482 0.134 Uiso calc PR 0.50
C C6 0.6081(5) 0.0817(7) -0.0048(16) 0.088(3) Uani d . 1
H H6 0.6406 0.0757 -0.0886 0.106 Uiso calc R 1
C C7 0.6081(5) 0.0484(6) 0.1785(16) 0.085(3) Uani d . 1
H H7 0.6407 0.0169 0.2432 0.102 Uiso calc R 1
C C8 0.5524(5) 0.0696(8) 0.2486(16) 0.083(3) Uani d . 1
H H8 0.5392 0.0535 0.3703 0.100 Uiso calc R 1
C C9 0.5185(4) 0.1185(7) 0.1117(15) 0.074(2) Uani d . 1
H H9 0.4785 0.1430 0.1246 0.088 Uiso calc R 1
C C10 0.5523(5) 0.1253(7) -0.0444(13) 0.079(3) Uani d . 1
H H11 0.5399 0.1546 -0.1595 0.095 Uiso calc R 1

loop_
_atom_site_aniso_label
_atom_site_aniso_U_11
_atom_site_aniso_U_22
_atom_site_aniso_U_33
_atom_site_aniso_U_12
_atom_site_aniso_U_13
_atom_site_aniso_U_23
W1 0.0383(2) 0.0444(2) 0.0413(2) 0.000 0.00042(16) 0.000
Cl1 0.118(3) 0.107(2) 0.0435(15) 0.000 0.0088(17) 0.000
O1 0.099(4) 0.091(4) 0.087(4) 0.026(4) 0.009(4) -0.027(4)
C1 0.059(4) 0.058(4) 0.055(4) 0.010(4) -0.003(3) -0.011(4)
Zr1 0.0376(5) 0.0378(5) 0.0408(5) 0.000 0.0006(4) 0.000
O2 0.056(5) 0.109(7) 0.068(5) 0.000 -0.016(4) 0.000
C2 0.044(5) 0.069(6) 0.047(5) 0.000 -0.007(5) 0.000
O3 0.089(4) 0.083(4) 0.111(5) -0.019(4) 0.009(4) 0.034(4)
C3 0.051(4) 0.050(4) 0.057(4) -0.006(3) -0.007(3) 0.014(3)
O4 0.039(4) 0.066(5) 0.055(4) 0.000 -0.002(3) 0.000
C4 0.037(5) 0.050(5) 0.046(5) 0.000 0.000(4) 0.000
C5 0.061(7) 0.162(14) 0.045(6) 0.000 0.000(6) 0.000
C6 0.096(7) 0.052(5) 0.117(8) -0.019(5) 0.039(7) -0.040(6)
C7 0.092(7) 0.033(4) 0.130(10) 0.004(4) -0.036(7) 0.004(5)
C8 0.104(7) 0.055(5) 0.091(6) -0.026(5) -0.002(7) 0.015(5)
C9 0.051(4) 0.058(5) 0.112(7) -0.013(4) -0.013(5) -0.002(5)
C10 0.123(8) 0.050(5) 0.062(5) -0.031(5) -0.027(6) 0.000(4)

loop_
_atom_type_symbol
_atom_type_description
_atom_type_scat_dispersion_real
_atom_type_scat_dispersion_imag
_atom_type_scat_source
C C 0.0033 0.0016 'International Tables Vol C Tables 4.2.6.8 and 6.1.1.4'
H H 0.0000 0.0000 'International Tables Vol C Tables 4.2.6.8 and 6.1.1.4'
O O 0.0106 0.0060 'International Tables Vol C Tables 4.2.6.8 and 6.1.1.4'
Cl Cl 0.1484 0.1585 'International Tables Vol C Tables 4.2.6.8 and 6.1.1.4'
Zr Zr -2.9673 0.5597 'International Tables Vol C Tables 4.2.6.8 and 6.1.1.4'
W W -0.8490 6.8722 'International Tables Vol C Tables 4.2.6.8 and 6.1.1.4'

loop_
_geom_angle_atom_site_label_1
_geom_angle_atom_site_label_2
_geom_angle_atom_site_label_3
_geom_angle_site_symmetry_1
_geom_angle_site_symmetry_3
_geom_angle
_geom_angle_publ_flag
C2 W1 C1 . 8_565 92.2(3) ?
C2 W1 C1 . . 92.2(3) ?
C1 W1 C1 8_565 . 85.8(5) ?
C2 W1 C3 . 8_565 90.7(3) ?
C1 W1 C3 8_565 8_565 90.4(3) ?
C1 W1 C3 . 8_565 175.3(3) ?
C2 W1 C3 . . 90.7(3) ?
C1 W1 C3 8_565 . 175.3(3) ?
C1 W1 C3 . . 90.4(3) ?
C3 W1 C3 8_565 . 93.2(4) ?
C2 W1 C4 . . 176.9(4) ?
C1 W1 C4 8_565 . 90.1(3) ?
C1 W1 C4 . . 90.1(3) ?
C3 W1 C4 8_565 . 87.2(3) ?
C3 W1 C4 . . 87.2(3) ?
O1 C1 W1 . . 178.5(8) ?
O4 Zr1 Cl1 . . 95.6(2) ?
O4 Zr1 C9 . . 133.5(2) ?
Cl1 Zr1 C9 . . 104.0(3) ?
O4 Zr1 C9 . 8_565 133.5(2) ?
Cl1 Zr1 C9 . 8_565 104.0(3) ?
C9 Zr1 C9 . 8_565 82.1(4) ?
O4 Zr1 C10 . . 108.7(3) ?
Cl1 Zr1 C10 . . 132.9(2) ?
C9 Zr1 C10 . . 31.8(3) ?
C9 Zr1 C10 8_565 . 88.1(3) ?
O4 Zr1 C10 . 8_565 108.7(3) ?
Cl1 Zr1 C10 . 8_565 132.9(2) ?
C9 Zr1 C10 . 8_565 88.1(3) ?
C9 Zr1 C10 8_565 8_565 31.8(3) ?
C10 Zr1 C10 . 8_565 76.8(4) ?
O4 Zr1 C6 . . 80.8(3) ?
Cl1 Zr1 C6 . . 122.6(3) ?
C9 Zr1 C6 . . 53.0(3) ?
C9 Zr1 C6 8_565 . 119.7(4) ?
C10 Zr1 C6 . . 32.4(3) ?
C10 Zr1 C6 8_565 . 101.2(4) ?
O4 Zr1 C6 . 8_565 80.8(3) ?
Cl1 Zr1 C6 . 8_565 122.6(3) ?
C9 Zr1 C6 . 8_565 119.7(4) ?
C9 Zr1 C6 8_565 8_565 53.0(3) ?
C10 Zr1 C6 . 8_565 101.2(4) ?
C10 Zr1 C6 8_565 8_565 32.4(3) ?
C6 Zr1 C6 . 8_565 113.3(6) ?
O4 Zr1 C7 . 8_565 85.2(3) ?
Cl1 Zr1 C7 . 8_565 90.5(3) ?
C9 Zr1 C7 . 8_565 135.4(3) ?
C9 Zr1 C7 8_565 8_565 53.4(3) ?
C10 Zr1 C7 . 8_565 130.2(3) ?
C10 Zr1 C7 8_565 8_565 53.7(3) ?
C6 Zr1 C7 . 8_565 145.0(5) ?
C6 Zr1 C7 8_565 8_565 32.3(3) ?
O4 Zr1 C7 . . 85.2(3) ?
Cl1 Zr1 C7 . . 90.5(3) ?
C9 Zr1 C7 . . 53.4(3) ?
C9 Zr1 C7 8_565 . 135.4(3) ?
C10 Zr1 C7 . . 53.7(3) ?
C10 Zr1 C7 8_565 . 130.2(3) ?
C6 Zr1 C7 . . 32.3(3) ?
C6 Zr1 C7 8_565 . 145.0(5) ?
C7 Zr1 C7 8_565 . 170.5(6) ?
O4 Zr1 C8 . 8_565 116.0(3) ?
Cl1 Zr1 C8 . 8_565 80.2(3) ?
C9 Zr1 C8 . 8_565 108.8(3) ?
C9 Zr1 C8 8_565 8_565 32.3(3) ?
C10 Zr1 C8 . 8_565 120.3(3) ?
C10 Zr1 C8 8_565 8_565 53.0(3) ?
C6 Zr1 C8 . 8_565 151.7(4) ?
C6 Zr1 C8 8_565 8_565 52.7(3) ?
C7 Zr1 C8 8_565 8_565 31.8(3) ?
C7 Zr1 C8 . 8_565 157.4(5) ?
O4 Zr1 C8 . . 116.0(3) ?
Cl1 Zr1 C8 . . 80.2(3) ?
C9 Zr1 C8 . . 32.3(3) ?
C9 Zr1 C8 8_565 . 108.8(3) ?
C10 Zr1 C8 . . 53.0(3) ?
C10 Zr1 C8 8_565 . 120.3(3) ?
C6 Zr1 C8 . . 52.7(3) ?
C6 Zr1 C8 8_565 . 151.7(4) ?
C7 Zr1 C8 8_565 . 157.4(5) ?
C7 Zr1 C8 . . 31.8(3) ?
C8 Zr1 C8 8_565 . 125.7(5) ?
O2 C2 W1 . . 178.1(9) ?
O3 C3 W1 . . 178.4(7) ?
C4 O4 Zr1 . . 177.4(7) y
O4 C4 C5 . . 112.3(9) ?
O4 C4 W1 . . 123.0(7) ?
C5 C4 W1 . . 124.7(7) ?
C4 C5 H5A . . 109.5 ?
C4 C5 H5B . . 109.5 ?
H5A C5 H5B . . 109.5 ?
C4 C5 H5C . . 109.5 ?
H5A C5 H5C . . 109.5 ?
H5B C5 H5C . . 109.5 ?
C7 C6 C10 . . 108.2(9) ?
C7 C6 Zr1 . . 74.2(5) ?
C10 C6 Zr1 . . 73.4(5) ?
C7 C6 H6 . . 125.9 ?
C10 C6 H6 . . 125.9 ?
Zr1 C6 H6 . . 118.4 ?
C8 C7 C6 . . 107.2(9) ?
C8 C7 Zr1 . . 74.3(5) ?
C6 C7 Zr1 . . 73.5(5) ?
C8 C7 H7 . . 126.4 ?
C6 C7 H7 . . 126.4 ?
Zr1 C7 H7 . . 117.8 ?
C7 C8 C9 . . 108.4(10) ?
C7 C8 Zr1 . . 73.9(5) ?
C9 C8 Zr1 . . 72.7(5) ?
C7 C8 H8 . . 125.8 ?
C9 C8 H8 . . 125.8 ?
Zr1 C8 H8 . . 119.4 ?
C10 C9 C8 . . 108.4(9) ?
C10 C9 Zr1 . . 74.2(5) ?
C8 C9 Zr1 . . 75.0(5) ?
C10 C9 H9 . . 125.8 ?
C8 C9 H9 . . 125.8 ?
Zr1 C9 H9 . . 116.9 ?
C9 C10 C6 . . 107.7(8) ?
C9 C10 Zr1 . . 73.9(5) ?
C6 C10 Zr1 . . 74.2(5) ?
C9 C10 H11 . . 126.2 ?
C6 C10 H11 . . 126.2 ?
Zr1 C10 H11 . . 117.7 ?

loop_
_geom_bond_atom_site_label_1
_geom_bond_atom_site_label_2
_geom_bond_site_symmetry_2
_geom_bond_distance
_geom_bond_publ_flag
W1 C2 . 2.019(10) ?
W1 C1 8_565 2.030(8) ?
W1 C1 . 2.030(7) ?
W1 C3 8_565 2.033(7) ?
W1 C3 . 2.033(7) ?
W1 C4 . 2.192(9) y
Cl1 Zr1 . 2.441(3) ?
O1 C1 . 1.131(9) ?
Zr1 O4 . 2.026(6) y
Zr1 C9 . 2.482(8) ?
Zr1 C9 8_565 2.482(8) ?
Zr1 C10 . 2.485(8) ?
Zr1 C10 8_565 2.485(8) ?
Zr1 C6 . 2.496(8) ?
Zr1 C6 8_565 2.496(8) ?
Zr1 C7 8_565 2.506(8) ?
Zr1 C7 . 2.506(8) ?
Zr1 C8 8_565 2.511(9) ?
Zr1 C8 . 2.511(9) ?
O2 C2 . 1.139(11) ?
O3 C3 . 1.134(8) ?
O4 C4 . 1.270(10) y
C4 C5 . 1.480(14) ?
C5 H5A . 0.9800 ?
C5 H5B . 0.9800 ?
C5 H5C . 0.9800 ?
C6 C7 . 1.390(13) ?
C6 C10 . 1.391(13) ?
C6 H6 . 0.9500 ?
C7 C8 . 1.373(13) ?
C7 H7 . 0.9500 ?
C8 C9 . 1.387(13) ?
C8 H8 . 0.9500 ?
C9 C10 . 1.362(12) ?
C9 H9 . 0.9500 ?
C10 H11 . 0.9500 ?
